data_7213731
loop_
_publ_author_name
'Zhang, Qi'
'Lu, Liye'
'Dai, Wenjuan'
'Mei, Xuefeng'

_publ_section_title
;
 Polymorphism and isomorphism of Huperzine A solvates: structure,
 properties and form transformation
;
_journal_issue 10
_journal_name_full CrystEngComm
_journal_page_first 1919
_journal_paper_doi 10.1039/c3ce41965g
_journal_volume 16
_journal_year 2014
_chemical_absolute_configuration unk
_chemical_formula_sum 'C15.25 H18.75 N2.25 O1.5'
_chemical_formula_weight 257.58
_chemical_name_common 'Hup A Form s3'
_chemical_name_systematic
;
 ?
;
_space_group_IT_number 18
_symmetry_cell_setting orthorhombic
_symmetry_space_group_name_Hall 'P 2 2ab'
_symmetry_space_group_name_H-M 'P 21 21 2'
_atom_sites_solution_hydrogens geom
_atom_sites_solution_primary direct
_atom_sites_solution_secondary difmap
_audit_creation_method SHELXL-97
_cell_angle_alpha 90.00
_cell_angle_beta 90.00
_cell_angle_gamma 90.00
_cell_formula_units_Z 8
_cell_length_a 12.100(2)
_cell_length_b 29.760(6)
_cell_length_c 7.7000(15)
_cell_measurement_reflns_used 6169
_cell_measurement_temperature 273(2)
_cell_measurement_theta_max 54.87
_cell_measurement_theta_min 4.50
_cell_volume 2772.7(9)
_computing_cell_refinement 'Bruker SAINT'
_computing_data_collection 'Bruker APEX2'
_computing_data_reduction 'Bruker SAINT'
_computing_molecular_graphics 'Bruker SHELXTL'
_computing_publication_material 'Bruker SHELXTL'
_computing_structure_refinement 'SHELXL-97 (Sheldrick, 1997)'
_computing_structure_solution 'SHELXS-97 (Sheldrick, 1990)'
_diffrn_ambient_temperature 273(2)
_diffrn_measured_fraction_theta_full 0.996
_diffrn_measured_fraction_theta_max 0.996
_diffrn_measurement_device_type 'Bruker APEX-II CCD'
_diffrn_measurement_method '\f and \w scans'
_diffrn_radiation_monochromator graphite
_diffrn_radiation_source 'fine-focus sealed tube'
_diffrn_radiation_type MoK\a
_diffrn_radiation_wavelength 0.71073
_diffrn_reflns_av_R_equivalents 0.0378
_diffrn_reflns_av_sigmaI/netI 0.0505
_diffrn_reflns_limit_h_max 14
_diffrn_reflns_limit_h_min -14
_diffrn_reflns_limit_k_max 36
_diffrn_reflns_limit_k_min -25
_diffrn_reflns_limit_l_max 9
_diffrn_reflns_limit_l_min -9
_diffrn_reflns_number 15260
_diffrn_reflns_theta_full 26.00
_diffrn_reflns_theta_max 26.00
_diffrn_reflns_theta_min 1.82
_exptl_absorpt_coefficient_mu 0.081
_exptl_absorpt_correction_T_max 0.7456
_exptl_absorpt_correction_T_min 0.6526
_exptl_absorpt_correction_type multi-scan
_exptl_absorpt_process_details sadabs
_exptl_crystal_density_diffrn 1.234
_exptl_crystal_density_meas 1.30
_exptl_crystal_density_method 'not measured'
_exptl_crystal_F_000 1104
_exptl_crystal_size_max 0.25
_exptl_crystal_size_mid 0.22
_exptl_crystal_size_min 0.20
_refine_diff_density_max 0.663
_refine_diff_density_min -0.271
_refine_diff_density_rms 0.045
_refine_ls_abs_structure_details 'Flack H D (1983), Acta Cryst. A39, 876-881'
_refine_ls_abs_structure_Flack 2(2)
_refine_ls_extinction_coef 0.0043(5)
_refine_ls_extinction_expression Fc^*^=kFc[1+0.001xFc^2^\l^3^/sin(2\q)]^-1/4^
_refine_ls_extinction_method none
_refine_ls_goodness_of_fit_ref 1.023
_refine_ls_hydrogen_treatment mixed
_refine_ls_matrix_type full
_refine_ls_number_parameters 344
_refine_ls_number_reflns 5431
_refine_ls_number_restraints 3
_refine_ls_restrained_S_all 1.023
_refine_ls_R_factor_all 0.0821
_refine_ls_R_factor_gt 0.0560
_refine_ls_shift/su_max 0.001
_refine_ls_shift/su_mean 0.000
_refine_ls_structure_factor_coef Fsqd
_refine_ls_weighting_details 'calc w=1/[\s^2^(Fo^2^)+(0.1000P)^2^+0.0000P] where P=(Fo^2^+2Fc^2^)/3'
_refine_ls_weighting_scheme calc
_refine_ls_wR_factor_gt 0.1505
_refine_ls_wR_factor_ref 0.1681
_reflns_number_gt 3827
_reflns_number_total 5431
_reflns_threshold_expression >2sigma(I)
_cod_data_source_file c3ce41965g.txt
_cod_data_source_block cd211134.CIF
_cod_original_cell_volume 2772.7(10)
_cod_original_sg_symbol_H-M P21212
_cod_database_code 7213731

loop_
_symmetry_equiv_pos_as_xyz
'x, y, z'
'-x, -y, z'
'x+1/2, -y+1/2, -z'
'-x+1/2, y+1/2, -z'

loop_
_atom_site_label
_atom_site_type_symbol
_atom_site_fract_x
_atom_site_fract_y
_atom_site_fract_z
_atom_site_U_iso_or_equiv
_atom_site_adp_type
_atom_site_occupancy
_atom_site_symmetry_multiplicity
_atom_site_calc_flag
_atom_site_refinement_flags
N1 N 0.8027(2) 0.16127(7) 0.4714(3) 0.0404(5) Uani 1 1 d D
N2 N 0.9974(2) 0.28965(10) 0.6468(3) 0.0561(7) Uani 1 1 d D
N3 N 0.74731(19) 1.05643(7) 0.9727(3) 0.0424(6) Uani 1 1 d .
H3A H 0.7673 1.0739 0.8861 0.051 Uiso 1 1 calc R
N4 N 0.5628(2) 0.92589(9) 1.1434(4) 0.0647(8) Uani 1 1 d .
H4A H 0.5698 0.9036 1.2218 0.078 Uiso 1 1 d R
H4B H 0.4996 0.9418 1.1378 0.078 Uiso 1 1 d R
O1 O 0.7743(2) 0.10290(6) 0.6560(3) 0.0584(6) Uani 1 1 d .
O2 O 0.76670(19) 1.11594(6) 1.1541(3) 0.0595(6) Uani 1 1 d .
O1S O 0.0385(6) 0.0332(2) 0.4084(11) 0.241(3) Uiso 1 1 d .
C1 C 0.8012(2) 0.14291(9) 0.6357(4) 0.0423(6) Uani 1 1 d .
C2 C 0.8304(2) 0.17344(9) 0.7715(4) 0.0437(7) Uani 1 1 d .
H2 H 0.8272 0.1638 0.8890 0.052 Uiso 1 1 calc R
C3 C 0.8624(2) 0.21557(9) 0.7347(4) 0.0422(7) Uani 1 1 d .
H3 H 0.8830 0.2348 0.8277 0.051 Uiso 1 1 calc R
C4 C 0.8665(2) 0.23247(9) 0.5638(4) 0.0389(6) Uani 1 1 d .
C5 C 0.8335(2) 0.20428(8) 0.4336(4) 0.0374(6) Uani 1 1 d .
C11 C 0.8278(3) 0.21750(8) 0.2460(4) 0.0438(7) Uani 1 1 d .
H6A H 0.7575 0.2068 0.1951 0.053 Uiso 1 1 calc R
H6B H 0.8894 0.2033 0.1815 0.053 Uiso 1 1 calc R
C10 C 0.8353(2) 0.26934(9) 0.2283(4) 0.0434(7) Uani 1 1 d .
H7 H 0.8488 0.2773 0.1039 0.052 Uiso 1 1 calc R
C12 C 0.9332(2) 0.28367(9) 0.3352(4) 0.0425(7) Uani 1 1 d .
C6 C 0.9059(2) 0.28024(9) 0.5260(4) 0.0427(7) Uani 1 1 d .
C7 C 0.8130(3) 0.31310(9) 0.5689(4) 0.0494(7) Uani 1 1 d .
H10A H 0.7835 0.3060 0.6857 0.059 Uiso 1 1 calc R
H10B H 0.8436 0.3439 0.5727 0.059 Uiso 1 1 calc R
C8 C 0.7202(3) 0.31167(9) 0.4399(4) 0.0505(8) Uani 1 1 d .
C9 C 0.7314(3) 0.29166(9) 0.2882(4) 0.0477(7) Uani 1 1 d .
H12 H 0.6696 0.2914 0.2122 0.057 Uiso 1 1 calc R
C13 C 0.6155(3) 0.33431(12) 0.4968(5) 0.0695(10) Uani 1 1 d .
H13A H 0.5603 0.3321 0.4042 0.104 Uiso 1 1 calc R
H13B H 0.6305 0.3660 0.5215 0.104 Uiso 1 1 calc R
H13C H 0.5875 0.3196 0.6018 0.104 Uiso 1 1 calc R
C14 C 1.0298(3) 0.29584(11) 0.2730(4) 0.0613(9) Uani 1 1 d .
H14 H 1.0847 0.3035 0.3560 0.074 Uiso 1 1 calc R
C15 C 1.0628(4) 0.29899(16) 0.0875(5) 0.0948(14) Uani 1 1 d .
H15A H 1.1004 0.2712 0.0528 0.142 Uiso 1 1 calc R
H15B H 1.1130 0.3245 0.0719 0.142 Uiso 1 1 calc R
H15C H 0.9969 0.3033 0.0154 0.142 Uiso 1 1 calc R
C16 C 0.7450(2) 1.07508(9) 1.1362(4) 0.0431(6) Uani 1 1 d .
C17 C 0.7208(2) 1.04472(9) 1.2711(4) 0.0473(7) Uani 1 1 d .
H17 H 0.7247 1.0544 1.3885 0.057 Uiso 1 1 calc R
C18 C 0.6919(2) 1.00151(10) 1.2344(4) 0.0458(7) Uani 1 1 d .
H18 H 0.6722 0.9821 1.3275 0.055 Uiso 1 1 calc R
C19 C 0.6902(2) 0.98445(8) 1.0644(3) 0.0374(6) Uani 1 1 d .
C20 C 0.7212(2) 1.01301(8) 0.9343(3) 0.0382(6) Uani 1 1 d .
C26 C 0.7309(3) 0.99971(9) 0.7477(4) 0.0480(7) Uani 1 1 d .
H21A H 0.8012 1.0112 0.6991 0.058 Uiso 1 1 calc R
H21B H 0.6692 1.0129 0.6804 0.058 Uiso 1 1 calc R
C25 C 0.7278(2) 0.94828(9) 0.7331(4) 0.0467(7) Uani 1 1 d .
H22 H 0.7171 0.9399 0.6085 0.056 Uiso 1 1 calc R
C27 C 0.6298(2) 0.93240(9) 0.8354(4) 0.0454(7) Uani 1 1 d .
C21 C 0.6531(2) 0.93631(9) 1.0262(4) 0.0456(7) Uani 1 1 d .
C22 C 0.7481(3) 0.90344(10) 1.0681(4) 0.0551(8) Uani 1 1 d .
H25A H 0.7750 0.9096 1.1871 0.066 Uiso 1 1 calc R
H25B H 0.7187 0.8724 1.0665 0.066 Uiso 1 1 calc R
C23 C 0.8426(3) 0.90610(9) 0.9469(5) 0.0566(8) Uani 1 1 d .
C24 C 0.8327(3) 0.92769(10) 0.7968(4) 0.0555(8) Uani 1 1 d .
H27 H 0.8964 0.9302 0.7254 0.067 Uiso 1 1 calc R
C28 C 0.9488(4) 0.88415(13) 1.0011(7) 0.0932(14) Uani 1 1 d .
H28A H 1.0078 0.8929 0.9208 0.140 Uiso 1 1 calc R
H28B H 0.9399 0.8514 0.9990 0.140 Uiso 1 1 calc R
H28C H 0.9680 0.8938 1.1190 0.140 Uiso 1 1 calc R
C29 C 0.5341(3) 0.91927(10) 0.7677(5) 0.0577(8) Uani 1 1 d .
H29 H 0.4785 0.9103 0.8476 0.069 Uiso 1 1 calc R
C30 C 0.5049(3) 0.91709(12) 0.5827(5) 0.0756(11) Uani 1 1 d .
H30A H 0.5056 0.9474 0.5333 0.113 Uiso 1 1 calc R
H30B H 0.4309 0.9041 0.5701 0.113 Uiso 1 1 calc R
H30C H 0.5586 0.8983 0.5213 0.113 Uiso 1 1 calc R
N1S N 0.0000 0.0000 0.3675(12) 0.151(3) Uiso 1 2 d S
C1S C 0.0000 0.0000 0.1654(9) 0.097(2) Uani 1 2 d S
H32A H 0.0764 0.0000 0.1229 0.145 Uiso 0.50 1 calc PR
H32B H -0.0382 0.0269 0.1229 0.145 Uiso 0.50 1 calc PR
H32C H -0.0381 -0.0269 0.1229 0.145 Uiso 0.50 1 calc PR
H1 H 0.7849 0.1440 0.3850 0.058(9) Uiso 1 1 d RD
H2A H 1.0467 0.2706 0.6350 0.095(16) Uiso 1 1 d RD
H2B H 1.0279 0.3149 0.6334 0.076(12) Uiso 1 1 d RD

loop_
_atom_site_aniso_label
_atom_site_aniso_U_11
_atom_site_aniso_U_22
_atom_site_aniso_U_33
_atom_site_aniso_U_23
_atom_site_aniso_U_13
_atom_site_aniso_U_12
N1 0.0556(14) 0.0346(12) 0.0311(13) -0.0029(10) -0.0033(10) -0.0029(10)
N2 0.0679(17) 0.0555(17) 0.0450(16) -0.0035(12) -0.0152(14) -0.0171(17)
N3 0.0556(14) 0.0358(12) 0.0358(13) 0.0016(10) 0.0006(11) -0.0023(11)
N4 0.0759(18) 0.0626(17) 0.0558(17) 0.0035(14) 0.0240(15) -0.0179(15)
O1 0.0933(16) 0.0402(11) 0.0416(12) 0.0069(9) -0.0011(12) -0.0131(11)
O2 0.0945(16) 0.0387(11) 0.0453(12) -0.0057(9) -0.0036(12) -0.0087(11)
C1 0.0497(15) 0.0423(16) 0.0350(16) 0.0050(12) -0.0007(13) 0.0004(13)
C2 0.0554(17) 0.0485(16) 0.0272(14) 0.0024(12) -0.0016(13) 0.0029(14)
C3 0.0525(16) 0.0413(16) 0.0328(15) -0.0048(13) -0.0047(13) -0.0025(13)
C4 0.0459(14) 0.0393(15) 0.0316(15) -0.0004(12) -0.0038(13) -0.0013(12)
C5 0.0466(15) 0.0338(14) 0.0318(14) -0.0002(12) -0.0022(12) -0.0003(12)
C11 0.0605(17) 0.0392(15) 0.0317(15) -0.0012(12) -0.0077(13) -0.0051(13)
C10 0.0614(18) 0.0397(15) 0.0291(15) 0.0017(12) -0.0059(13) -0.0076(13)
C12 0.0511(16) 0.0381(15) 0.0382(16) -0.0025(12) -0.0053(13) -0.0056(13)
C6 0.0543(17) 0.0417(16) 0.0322(15) -0.0007(12) -0.0087(12) -0.0084(13)
C7 0.0663(19) 0.0362(15) 0.0457(17) -0.0081(13) 0.0036(16) -0.0088(14)
C8 0.0580(18) 0.0359(16) 0.058(2) 0.0043(14) -0.0022(16) -0.0027(13)
C9 0.0579(18) 0.0368(15) 0.0483(18) 0.0063(13) -0.0099(14) -0.0037(14)
C13 0.066(2) 0.061(2) 0.081(3) -0.0023(19) 0.0118(19) 0.0066(18)
C14 0.065(2) 0.078(2) 0.0412(18) -0.0071(16) -0.0029(16) -0.0194(18)
C15 0.087(3) 0.143(4) 0.054(2) -0.015(2) 0.017(2) -0.040(3)
C16 0.0545(16) 0.0401(16) 0.0348(16) -0.0041(12) -0.0008(14) 0.0028(13)
C17 0.0606(18) 0.0474(17) 0.0339(16) -0.0038(13) 0.0048(14) -0.0031(14)
C18 0.0541(16) 0.0487(16) 0.0345(16) 0.0029(13) 0.0111(14) 0.0015(13)
C19 0.0447(14) 0.0365(14) 0.0309(15) -0.0008(11) 0.0007(13) 0.0030(12)
C20 0.0485(15) 0.0339(14) 0.0321(15) -0.0003(11) -0.0003(13) 0.0022(12)
C26 0.0736(19) 0.0372(14) 0.0333(15) 0.0012(12) 0.0011(15) -0.0014(14)
C25 0.0696(19) 0.0385(15) 0.0321(15) -0.0051(12) 0.0041(14) 0.0011(14)
C27 0.0556(17) 0.0328(15) 0.0479(18) -0.0010(13) -0.0010(14) 0.0008(13)
C21 0.0596(18) 0.0379(15) 0.0394(17) 0.0076(12) 0.0039(13) -0.0015(13)
C22 0.077(2) 0.0407(16) 0.0475(18) 0.0036(14) -0.0074(17) 0.0001(15)
C23 0.065(2) 0.0393(17) 0.065(2) -0.0070(16) 0.0007(18) 0.0128(15)
C24 0.0605(19) 0.0474(18) 0.059(2) -0.0121(16) 0.0115(16) 0.0005(15)
C28 0.090(3) 0.076(3) 0.114(4) -0.007(2) -0.016(3) 0.029(2)
C29 0.0594(19) 0.0559(19) 0.058(2) -0.0080(16) -0.0009(17) 0.0059(16)
C30 0.073(2) 0.080(2) 0.073(3) -0.010(2) -0.024(2) 0.008(2)
C1S 0.067(3) 0.095(4) 0.129(6) 0.000 0.000 -0.001(3)

loop_
_atom_type_symbol
_atom_type_description
_atom_type_scat_dispersion_real
_atom_type_scat_dispersion_imag
_atom_type_scat_source
C C 0.0033 0.0016 'International Tables Vol C Tables 4.2.6.8 and 6.1.1.4'
H H 0.0000 0.0000 'International Tables Vol C Tables 4.2.6.8 and 6.1.1.4'
N N 0.0061 0.0033 'International Tables Vol C Tables 4.2.6.8 and 6.1.1.4'
O O 0.0106 0.0060 'International Tables Vol C Tables 4.2.6.8 and 6.1.1.4'

loop_
_geom_angle_atom_site_label_1
_geom_angle_atom_site_label_2
_geom_angle_atom_site_label_3
_geom_angle
_geom_angle_site_symmetry_1
_geom_angle_site_symmetry_3
C5 N1 C1 124.9(2) . .
C5 N1 H1 117.4 . .
C1 N1 H1 117.7 . .
C6 N2 H2A 110.0 . .
C6 N2 H2B 114.9 . .
H2A N2 H2B 106.5 . .
C20 N3 C16 125.2(2) . .
C20 N3 H3A 117.4 . .
C16 N3 H3A 117.4 . .
C21 N4 H4A 120.2 . .
C21 N4 H4B 119.8 . .
H4A N4 H4B 120.0 . .
O1 C1 N1 119.9(2) . .
O1 C1 C2 125.5(3) . .
N1 C1 C2 114.6(2) . .
C3 C2 C1 120.7(3) . .
C3 C2 H2 119.6 . .
C1 C2 H2 119.6 . .
C2 C3 C4 122.7(2) . .
C2 C3 H3 118.6 . .
C4 C3 H3 118.6 . .
C5 C4 C3 117.1(2) . .
C5 C4 C6 121.5(2) . .
C3 C4 C6 121.4(2) . .
N1 C5 C4 119.9(2) . .
N1 C5 C11 116.1(2) . .
C4 C5 C11 124.0(2) . .
C5 C11 C10 110.1(2) . .
C5 C11 H6A 109.6 . .
C10 C11 H6A 109.6 . .
C5 C11 H6B 109.6 . .
C10 C11 H6B 109.6 . .
H6A C11 H6B 108.2 . .
C9 C10 C12 111.6(2) . .
C9 C10 C11 111.5(2) . .
C12 C10 C11 106.2(2) . .
C9 C10 H7 109.2 . .
C12 C10 H7 109.2 . .
C11 C10 H7 109.2 . .
C14 C12 C10 125.4(3) . .
C14 C12 C6 124.6(3) . .
C10 C12 C6 110.0(2) . .
N2 C6 C12 115.9(2) . .
N2 C6 C7 107.2(2) . .
C12 C6 C7 109.2(2) . .
N2 C6 C4 106.9(2) . .
C12 C6 C4 108.5(2) . .
C7 C6 C4 109.0(2) . .
C8 C7 C6 112.9(2) . .
C8 C7 H10A 109.0 . .
C6 C7 H10A 109.0 . .
C8 C7 H10B 109.0 . .
C6 C7 H10B 109.0 . .
H10A C7 H10B 107.8 . .
C9 C8 C13 123.3(3) . .
C9 C8 C7 121.5(3) . .
C13 C8 C7 115.2(3) . .
C8 C9 C10 124.1(3) . .
C8 C9 H12 117.9 . .
C10 C9 H12 117.9 . .
C8 C13 H13A 109.5 . .
C8 C13 H13B 109.5 . .
H13A C13 H13B 109.5 . .
C8 C13 H13C 109.5 . .
H13A C13 H13C 109.5 . .
H13B C13 H13C 109.5 . .
C12 C14 C15 127.4(3) . .
C12 C14 H14 116.3 . .
C15 C14 H14 116.3 . .
C14 C15 H15A 109.5 . .
C14 C15 H15B 109.5 . .
H15A C15 H15B 109.5 . .
C14 C15 H15C 109.5 . .
H15A C15 H15C 109.5 . .
H15B C15 H15C 109.5 . .
O2 C16 N3 119.2(2) . .
O2 C16 C17 125.9(2) . .
N3 C16 C17 114.9(2) . .
C18 C17 C16 120.4(3) . .
C18 C17 H17 119.8 . .
C16 C17 H17 119.8 . .
C17 C18 C19 122.6(3) . .
C17 C18 H18 118.7 . .
C19 C18 H18 118.7 . .
C20 C19 C18 117.0(2) . .
C20 C19 C21 121.5(2) . .
C18 C19 C21 121.5(2) . .
N3 C20 C19 119.7(2) . .
N3 C20 C26 116.2(2) . .
C19 C20 C26 124.1(2) . .
C20 C26 C25 109.4(2) . .
C20 C26 H21A 109.8 . .
C25 C26 H21A 109.8 . .
C20 C26 H21B 109.8 . .
C25 C26 H21B 109.8 . .
H21A C26 H21B 108.2 . .
C24 C25 C27 111.7(2) . .
C24 C25 C26 111.4(3) . .
C27 C25 C26 107.2(2) . .
C24 C25 H22 108.8 . .
C27 C25 H22 108.8 . .
C26 C25 H22 108.8 . .
C29 C27 C25 125.1(3) . .
C29 C27 C21 124.8(3) . .
C25 C27 C21 110.0(3) . .
N4 C21 C27 116.8(3) . .
N4 C21 C19 107.6(2) . .
C27 C21 C19 108.4(2) . .
N4 C21 C22 107.2(2) . .
C27 C21 C22 107.2(2) . .
C19 C21 C22 109.6(2) . .
C23 C22 C21 114.2(3) . .
C23 C22 H25A 108.7 . .
C21 C22 H25A 108.7 . .
C23 C22 H25B 108.7 . .
C21 C22 H25B 108.7 . .
H25A C22 H25B 107.6 . .
C24 C23 C22 120.4(3) . .
C24 C23 C28 122.0(4) . .
C22 C23 C28 117.6(3) . .
C23 C24 C25 124.1(3) . .
C23 C24 H27 117.9 . .
C25 C24 H27 117.9 . .
C23 C28 H28A 109.5 . .
C23 C28 H28B 109.5 . .
H28A C28 H28B 109.5 . .
C23 C28 H28C 109.5 . .
H28A C28 H28C 109.5 . .
H28B C28 H28C 109.5 . .
C27 C29 C30 127.1(3) . .
C27 C29 H29 116.5 . .
C30 C29 H29 116.5 . .
C29 C30 H30A 109.5 . .
C29 C30 H30B 109.5 . .
H30A C30 H30B 109.5 . .
C29 C30 H30C 109.5 . .
H30A C30 H30C 109.5 . .
H30B C30 H30C 109.5 . .
O1S N1S O1S 147.9(13) . 2
O1S N1S C1S 106.1(7) . .
O1S N1S C1S 106.1(7) 2 .
N1S C1S H32A 109.5 . .
N1S C1S H32B 109.5 . .
H32A C1S H32B 109.5 . .
N1S C1S H32C 109.5 . .
H32A C1S H32C 109.5 . .
H32B C1S H32C 109.5 . .

loop_
_geom_bond_atom_site_label_1
_geom_bond_atom_site_label_2
_geom_bond_distance
_geom_bond_site_symmetry_2
N1 C5 1.365(3) .
N1 C1 1.378(3) .
N1 H1 0.8676 .
N2 C6 1.473(4) .
N2 H2A 0.8280 .
N2 H2B 0.8437 .
N3 C20 1.363(3) .
N3 C16 1.376(3) .
N3 H3A 0.8800 .
N4 C21 1.451(4) .
N4 H4A 0.9001 .
N4 H4B 0.9000 .
O1 C1 1.244(3) .
O2 C16 1.252(3) .
O1S N1S 1.136(7) .
C1 C2 1.430(4) .
C2 C3 1.342(4) .
C2 H2 0.9500 .
C3 C4 1.410(4) .
C3 H3 0.9500 .
C4 C5 1.367(4) .
C4 C6 1.528(4) .
C5 C11 1.499(4) .
C11 C10 1.551(4) .
C11 H6A 0.9900 .
C11 H6B 0.9900 .
C10 C9 1.494(4) .
C10 C12 1.504(4) .
C10 H7 1.0000 .
C12 C14 1.314(4) .
C12 C6 1.509(4) .
C6 C7 1.526(4) .
C7 C8 1.500(4) .
C7 H10A 0.9900 .
C7 H10B 0.9900 .
C8 C9 1.318(4) .
C8 C13 1.500(5) .
C9 H12 0.9500 .
C13 H13A 0.9800 .
C13 H13B 0.9800 .
C13 H13C 0.9800 .
C14 C15 1.486(5) .
C14 H14 0.9500 .
C15 H15A 0.9800 .
C15 H15B 0.9800 .
C15 H15C 0.9800 .
C16 C17 1.407(4) .
C17 C18 1.362(4) .
C17 H17 0.9500 .
C18 C19 1.405(4) .
C18 H18 0.9500 .
C19 C20 1.366(4) .
C19 C21 1.530(4) .
C20 C26 1.495(4) .
C26 C25 1.535(4) .
C26 H21A 0.9900 .
C26 H21B 0.9900 .
C25 C24 1.493(4) .
C25 C27 1.499(4) .
C25 H22 1.0000 .
C27 C29 1.329(4) .
C27 C21 1.501(4) .
C21 C22 1.543(4) .
C22 C23 1.477(5) .
C22 H25A 0.9900 .
C22 H25B 0.9900 .
C23 C24 1.328(5) .
C23 C28 1.501(5) .
C24 H27 0.9500 .
C28 H28A 0.9800 .
C28 H28B 0.9800 .
C28 H28C 0.9800 .
C29 C30 1.469(5) .
C29 H29 0.9500 .
C30 H30A 0.9800 .
C30 H30B 0.9800 .
C30 H30C 0.9800 .
N1S O1S 1.136(7) 2
N1S C1S 1.557(10) .
C1S H32A 0.9800 .
C1S H32B 0.9800 .
C1S H32C 0.9800 .

loop_
_geom_hbond_atom_site_label_D
_geom_hbond_atom_site_label_H
_geom_hbond_atom_site_label_A
_geom_hbond_distance_DH
_geom_hbond_distance_HA
_geom_hbond_distance_DA
_geom_hbond_angle_DHA
_geom_hbond_site_symmetry_A
N1 H1 O2 0.87 1.98 2.824(3) 165.3 1_544
N3 H3A O1 0.88 1.97 2.822(3) 162.1 1_565

loop_
_geom_torsion_atom_site_label_1
_geom_torsion_atom_site_label_2
_geom_torsion_atom_site_label_3
_geom_torsion_atom_site_label_4
_geom_torsion
C5 N1 C1 O1 -178.2(3)
C5 N1 C1 C2 2.7(4)
O1 C1 C2 C3 177.4(3)
N1 C1 C2 C3 -3.6(4)
C1 C2 C3 C4 1.5(4)
C2 C3 C4 C5 1.6(4)
C2 C3 C4 C6 -178.5(3)
C1 N1 C5 C4 0.3(4)
C1 N1 C5 C11 -179.3(3)
C3 C4 C5 N1 -2.5(4)
C6 C4 C5 N1 177.6(2)
C3 C4 C5 C11 177.1(3)
C6 C4 C5 C11 -2.8(4)
N1 C5 C11 C10 165.4(2)
C4 C5 C11 C10 -14.2(4)
C5 C11 C10 C9 -72.2(3)
C5 C11 C10 C12 49.5(3)
C9 C10 C12 C14 -133.8(3)
C11 C10 C12 C14 104.5(3)
C9 C10 C12 C6 48.5(3)
C11 C10 C12 C6 -73.2(3)
C14 C12 C6 N2 -2.6(5)
C10 C12 C6 N2 175.1(2)
C14 C12 C6 C7 118.5(3)
C10 C12 C6 C7 -63.8(3)
C14 C12 C6 C4 -122.9(3)
C10 C12 C6 C4 54.8(3)
C5 C4 C6 N2 -142.5(3)
C3 C4 C6 N2 37.7(4)
C5 C4 C6 C12 -16.8(4)
C3 C4 C6 C12 163.4(3)
C5 C4 C6 C7 102.0(3)
C3 C4 C6 C7 -77.9(3)
N2 C6 C7 C8 172.0(2)
C12 C6 C7 C8 45.7(3)
C4 C6 C7 C8 -72.6(3)
C6 C7 C8 C9 -14.2(4)
C6 C7 C8 C13 165.6(3)
C13 C8 C9 C10 179.3(3)
C7 C8 C9 C10 -0.9(4)
C12 C10 C9 C8 -16.6(4)
C11 C10 C9 C8 102.0(3)
C10 C12 C14 C15 1.3(6)
C6 C12 C14 C15 178.6(4)
C20 N3 C16 O2 -177.3(3)
C20 N3 C16 C17 4.7(4)
O2 C16 C17 C18 176.1(3)
N3 C16 C17 C18 -6.0(4)
C16 C17 C18 C19 3.3(4)
C17 C18 C19 C20 1.3(4)
C17 C18 C19 C21 -177.6(3)
C16 N3 C20 C19 -0.3(4)
C16 N3 C20 C26 -179.2(3)
C18 C19 C20 N3 -2.8(4)
C21 C19 C20 N3 176.1(2)
C18 C19 C20 C26 176.1(3)
C21 C19 C20 C26 -5.1(4)
N3 C20 C26 C25 165.8(2)
C19 C20 C26 C25 -13.1(4)
C20 C26 C25 C24 -72.7(3)
C20 C26 C25 C27 49.8(3)
C24 C25 C27 C29 -134.9(3)
C26 C25 C27 C29 102.8(3)
C24 C25 C27 C21 48.7(3)
C26 C25 C27 C21 -73.5(3)
C29 C27 C21 N4 -1.5(4)
C25 C27 C21 N4 174.8(2)
C29 C27 C21 C19 -123.1(3)
C25 C27 C21 C19 53.2(3)
C29 C27 C21 C22 118.6(3)
C25 C27 C21 C22 -65.0(3)
C20 C19 C21 N4 -141.7(3)
C18 C19 C21 N4 37.1(4)
C20 C19 C21 C27 -14.6(4)
C18 C19 C21 C27 164.2(3)
C20 C19 C21 C22 102.1(3)
C18 C19 C21 C22 -79.1(3)
N4 C21 C22 C23 173.5(3)
C27 C21 C22 C23 47.4(3)
C19 C21 C22 C23 -70.1(3)
C21 C22 C23 C24 -14.0(4)
C21 C22 C23 C28 165.3(3)
C22 C23 C24 C25 -3.6(5)
C28 C23 C24 C25 177.1(3)
C27 C25 C24 C23 -13.9(4)
C26 C25 C24 C23 106.0(3)
C25 C27 C29 C30 0.7(5)
C21 C27 C29 C30 176.5(3)
